data_4335903
loop_
_publ_author_name
'Solveig A. Scholl'
'Gudrun T. Plundrich'
'Hubert Wadepohl'
'Lutz H. Gade'

_publ_section_title
;
 Zirconium Complexes Supported by an N-Perfluoro-Arylated Diamidopyridyl
 Ligand: Synthesis of Hydrazinediido Complexes
;
_journal_name_full 'Inorganic Chemistry'
_journal_page_first 10158
_journal_page_last 10166
_journal_paper_doi 10.1021/ic401603y
_journal_volume 52
_journal_year 2013
_chemical_formula_sum 'C37 H23 D12 F9 I N5 Zr'
_chemical_formula_weight 950.89
_chemical_properties_physical air-sensitive
_space_group_IT_number 11
_symmetry_cell_setting monoclinic
_symmetry_Int_Tables_number 11
_symmetry_space_group_name_Hall '-P 2yb'
_symmetry_space_group_name_H-M 'P 1 21/m 1'
_atom_sites_solution_hydrogens geom
_atom_sites_solution_primary iterative
_atom_sites_solution_secondary difmap
_audit_block_code ga_ss42
_audit_creation_date
;
'Tue Jun 12 16:44:13 2012'
;
_audit_creation_method
;
CrysAlisPro, Oxford Diffraction Ltd.,
Version 1.171.35.21 (release 20-01-2012 CrysAlis171 .NET)
(compiled Jan 23 2012,18:06:46)
;
_audit_update_record 'Tue Jun 12 17:08:12 CEST 2012'
_cell_angle_alpha 90.00
_cell_angle_beta 109.2941(11)
_cell_angle_gamma 90.00
_cell_formula_units_Z 2
_cell_length_a 8.33711(8)
_cell_length_b 23.5742(2)
_cell_length_c 9.73406(10)
_cell_measurement_reflns_used 48099
_cell_measurement_temperature 110.00(10)
_cell_measurement_theta_max 28.9724
_cell_measurement_theta_min 3.2817
_cell_volume 1805.69(3)
_computing_cell_refinement
;
CrysAlisPro, Agilent Technologies,
Version 1.171.35.21 (release 20-01-2012 CrysAlis171 .NET)
(compiled Jan 23 2012,18:06:46)
;
_computing_data_collection
;
CrysAlisPro, Agilent Technologies,
Version 1.171.35.21 (release 20-01-2012 CrysAlis171 .NET)
(compiled Jan 23 2012,18:06:46)
;
_computing_data_reduction
;
CrysAlisPro, Agilent Technologies,
Version 1.171.35.21 (release 20-01-2012 CrysAlis171 .NET)
(compiled Jan 23 2012,18:06:46)
;
_computing_publication_material 'SHELXL-97 (Sheldrick, 1997)'
_computing_structure_refinement 'SHELXL-97 (Sheldrick, 1997)'
_computing_structure_solution 'SUPERFLIP (Palatinus, 2007-2009)'
_diffrn_ambient_temperature 110.00(10)
_diffrn_detector 'CCD plate'
_diffrn_detector_area_resol_mean 15.9241
_diffrn_detector_type 'Agilent EOS'
_diffrn_measured_fraction_theta_full 0.997
_diffrn_measured_fraction_theta_max 0.971
_diffrn_measurement_details
;
  1 omega  -51.00   35.00   1.0000    8.0000
omega____ theta____ kappa____ phi______ frames
    -       18.3853  -57.0000  150.0000 86

  2 omega   -2.00   87.00   1.0000    8.0000
omega____ theta____ kappa____ phi______ frames
    -       18.3853   57.0000  -60.0000 89

  3 omega   -3.00   87.00   1.0000    8.0000
omega____ theta____ kappa____ phi______ frames
    -       18.3853   57.0000   60.0000 90

  4 omega   -7.00   88.00   1.0000    8.0000
omega____ theta____ kappa____ phi______ frames
    -       18.3853   77.0000  150.0000 95

  5 omega  -14.00   61.00   1.0000    8.0000
omega____ theta____ kappa____ phi______ frames
    -       18.3853  -99.0000    0.0000 75

  6 omega  -10.00   62.00   1.0000    8.0000
omega____ theta____ kappa____ phi______ frames
    -       18.3853  -99.0000 -120.0000 72

  7 omega  -13.00   54.00   1.0000    8.0000
omega____ theta____ kappa____ phi______ frames
    -       18.3853   19.0000  -60.0000 67

  8 omega  -11.00   62.00   1.0000    8.0000
omega____ theta____ kappa____ phi______ frames
    -       18.3853  -99.0000   90.0000 73

  9 omega  -12.00   47.00   1.0000    8.0000
omega____ theta____ kappa____ phi______ frames
    -      -18.8541   77.0000  -90.0000 59

 10 omega   35.00   96.00   1.0000    8.0000
omega____ theta____ kappa____ phi______ frames
    -       18.3853  178.0000  150.0000 61

 11 omega   35.00   96.00   1.0000    8.0000
omega____ theta____ kappa____ phi______ frames
    -       18.3853  178.0000    0.0000 61

 12 omega   -3.00   88.00   1.0000    8.0000
omega____ theta____ kappa____ phi______ frames
    -       18.3853   57.0000 -150.0000 91

 13 omega    6.00   81.00   1.0000    8.0000
omega____ theta____ kappa____ phi______ frames
    -       18.3853 -132.0000 -166.0000 75

 14 omega  -13.00   89.00   1.0000    8.0000
omega____ theta____ kappa____ phi______ frames
    -       18.3853   77.0000   90.0000 102

 15 omega  -51.00   40.00   1.0000    8.0000
omega____ theta____ kappa____ phi______ frames
    -       18.3853  -57.0000   60.0000 91

 16 omega  -20.00   25.00   1.0000    8.0000
omega____ theta____ kappa____ phi______ frames
    -      -18.8541  -99.0000  -60.0000 45

 17 omega  -55.00   92.00   1.0000    8.0000
omega____ theta____ kappa____ phi______ frames
    -       18.3853    0.0000 -180.0000 147

 18 omega   -3.00   88.00   1.0000    8.0000
omega____ theta____ kappa____ phi______ frames
    -       18.3853   57.0000    0.0000 91

 19 omega  -20.00   62.00   1.0000    8.0000
omega____ theta____ kappa____ phi______ frames
    -       18.3853  -99.0000  -30.0000 82

 20 omega  -20.00   62.00   1.0000    8.0000
omega____ theta____ kappa____ phi______ frames
    -       18.3853  -99.0000  -60.0000 82

 21 omega  -20.00   62.00   1.0000    8.0000
omega____ theta____ kappa____ phi______ frames
    -       18.3853  -99.0000   30.0000 82

 22 omega  -20.00   25.00   1.0000    8.0000
omega____ theta____ kappa____ phi______ frames
    -      -18.8541  -99.0000 -150.0000 45

 23 omega  -93.00   31.00   1.0000    8.0000
omega____ theta____ kappa____ phi______ frames
    -      -18.8541  -19.0000    0.0000 124

 24 omega  -55.00   92.00   1.0000    8.0000
omega____ theta____ kappa____ phi______ frames
    -       18.3853    0.0000 -120.0000 147

 25 omega  -55.00   92.00   1.0000    8.0000
omega____ theta____ kappa____ phi______ frames
    -       18.3853    0.0000  -90.0000 147

 26 omega  -55.00   92.00   1.0000    8.0000
omega____ theta____ kappa____ phi______ frames
    -       18.3853    0.0000  -60.0000 147

 27 omega  -55.00   92.00   1.0000    8.0000
omega____ theta____ kappa____ phi______ frames
    -       18.3853    0.0000  -30.0000 147

 28 omega  -55.00   92.00   1.0000    8.0000
omega____ theta____ kappa____ phi______ frames
    -       18.3853    0.0000    0.0000 147

 29 omega  -55.00   92.00   1.0000    8.0000
omega____ theta____ kappa____ phi______ frames
    -       18.3853    0.0000   30.0000 147

 30 omega  -55.00   92.00   1.0000    8.0000
omega____ theta____ kappa____ phi______ frames
    -       18.3853    0.0000 -150.0000 147

 31 omega  -55.00   92.00   1.0000    8.0000
omega____ theta____ kappa____ phi______ frames
    -       18.3853    0.0000   60.0000 147

 32 omega  -55.00   92.00   1.0000    8.0000
omega____ theta____ kappa____ phi______ frames
    -       18.3853    0.0000  120.0000 147

 33 omega  -55.00   92.00   1.0000    8.0000
omega____ theta____ kappa____ phi______ frames
    -       18.3853    0.0000  150.0000 147

 34 omega  -55.00   92.00   1.0000    8.0000
omega____ theta____ kappa____ phi______ frames
    -       18.3853    0.0000   90.0000 147

 35 omega  -92.00   55.00   1.0000    8.0000
omega____ theta____ kappa____ phi______ frames
    -      -18.8541    0.0000 -150.0000 147

 36 omega  -92.00  -67.00   1.0000    8.0000
omega____ theta____ kappa____ phi______ frames
    -      -18.8541    0.0000 -120.0000 25

 37 omega  -92.00   55.00   1.0000    8.0000
omega____ theta____ kappa____ phi______ frames
    -      -18.8541    0.0000 -180.0000 147

;
_diffrn_measurement_device '\k-geometry diffractometer'
_diffrn_measurement_device_type 'Agilent SuperNova, Dual, Cu at zero, Eos'
_diffrn_measurement_method '\w scans'
_diffrn_measurement_specimen_support 'polyimid foil'
_diffrn_orient_matrix_UB_11 -0.0714744000
_diffrn_orient_matrix_UB_12 -0.0041017000
_diffrn_orient_matrix_UB_13 0.0230464000
_diffrn_orient_matrix_UB_21 0.0242117000
_diffrn_orient_matrix_UB_22 0.0239754000
_diffrn_orient_matrix_UB_23 0.0462733000
_diffrn_orient_matrix_UB_31 -0.0492682000
_diffrn_orient_matrix_UB_32 0.0177133000
_diffrn_orient_matrix_UB_33 -0.0573528000
_diffrn_radiation_monochromator mirror
_diffrn_radiation_probe x-ray
_diffrn_radiation_type 'Mo K\a'
_diffrn_radiation_wavelength 0.7107
_diffrn_reflns_av_R_equivalents 0.0687
_diffrn_reflns_av_sigmaI/netI 0.1329
_diffrn_reflns_limit_h_max 11
_diffrn_reflns_limit_h_min -11
_diffrn_reflns_limit_k_max 31
_diffrn_reflns_limit_k_min -31
_diffrn_reflns_limit_l_max 13
_diffrn_reflns_limit_l_min -13
_diffrn_reflns_number 141732
_diffrn_reflns_theta_full 26.32
_diffrn_reflns_theta_max 28.9724
_diffrn_reflns_theta_min 3.2817
_diffrn_source 'Agilent SuperNova (Mo) x-ray Source'
_exptl_absorpt_coefficient_mu 1.242
_exptl_absorpt_correction_T_max 1.00000
_exptl_absorpt_correction_T_min 0.80268
_exptl_absorpt_correction_type multi-scan
_exptl_absorpt_process_details
;
CrysAlisPro, Agilent Technologies,
Version 1.171.35.21 (release 20-01-2012 CrysAlis171 .NET)
(compiled Jan 23 2012,18:06:46)
empirical absorption correction using spherical harmonics,
 implemented in SCALE3 ABSPACK scaling algorithm.
;
_exptl_crystal_colour yellow
_exptl_crystal_density_diffrn 1.749
_exptl_crystal_description irregular
_exptl_crystal_F_000 932
_exptl_crystal_size_max 0.1692
_exptl_crystal_size_mid 0.1177
_exptl_crystal_size_min 0.0738
_refine_diff_density_max 0.503
_refine_diff_density_min -0.385
_refine_diff_density_rms 0.076
_refine_ls_abs_structure_details 'Flack H D (1983), Acta Cryst. A39, 876-881'
_refine_ls_extinction_method none
_refine_ls_goodness_of_fit_ref 1.054
_refine_ls_hydrogen_treatment mixed
_refine_ls_matrix_type full
_refine_ls_number_parameters 258
_refine_ls_number_reflns 4794
_refine_ls_number_restraints 0
_refine_ls_restrained_S_all 1.054
_refine_ls_R_factor_all 0.0306
_refine_ls_R_factor_gt 0.0221
_refine_ls_shift/su_max 0.001
_refine_ls_shift/su_mean 0.000
_refine_ls_structure_factor_coef Fsqd
_refine_ls_weighting_details 'calc w=1/[\s^2^(Fo^2^)+(0.0140P)^2^+1.5184P] where P=(Fo^2^+2Fc^2^)/3'
_refine_ls_weighting_scheme calc
_refine_ls_wR_factor_gt 0.0432
_refine_ls_wR_factor_ref 0.0458
_reflns_number_gt 4234
_reflns_number_total 4794
_reflns_threshold_expression >2sigma(I)
_cod_data_source_file ic401603y_si_002_2.cif
_cod_data_source_block ga_ss42
_cod_original_cell_volume 1805.68(3)
_cod_original_sg_symbol_H-M 'P 21/m'
_cod_database_code 4335903
_audit_block_refno 1518
_audit_block_usercomment 'SOS 597, irregular, yellow'
_cell_oxdiff_length_a 8.3385(2)
_cell_oxdiff_length_b 23.5727(4)
_cell_oxdiff_length_c 9.73282(18)
_cell_oxdiff_angle_alpha 89.9664(14)
_cell_oxdiff_angle_beta 109.2903(19)
_cell_oxdiff_angle_gamma 90.0300(16)
_cell_oxdiff_volume 1805.69(6)
_cell_oxdiff_measurement_reflns_used 48099
_reflns_odcompleteness_completeness 99.71
_reflns_odcompleteness_theta 26.32
_reflns_odcompleteness_iscentric 1

loop_
_symmetry_equiv_pos_as_xyz
'x, y, z'
'-x, y+1/2, -z'
'-x, -y, -z'
'x, -y-1/2, z'

loop_
_atom_site_label
_atom_site_type_symbol
_atom_site_fract_x
_atom_site_fract_y
_atom_site_fract_z
_atom_site_U_iso_or_equiv
_atom_site_adp_type
_atom_site_occupancy
_atom_site_symmetry_multiplicity
_atom_site_calc_flag
_atom_site_refinement_flags
_atom_site_disorder_assembly
_atom_site_disorder_group
I I 0.536677(17) 0.2500 0.352018(15) 0.01614(4) Uani 1 2 d S . .
Zr Zr 0.17609(2) 0.2500 0.19091(2) 0.00923(5) Uani 1 2 d S . .
F1 F 0.37104(14) 0.45374(4) 0.40985(11) 0.0258(2) Uani 1 1 d . . .
F2 F 0.58573(14) 0.50174(4) 0.28991(12) 0.0301(3) Uani 1 1 d . . .
F3 F 0.61839(13) 0.45686(4) 0.04238(12) 0.0262(2) Uani 1 1 d . . .
F4 F 0.43496(13) 0.36972(4) -0.08974(10) 0.0217(2) Uani 1 1 d . . .
F6 F 0.04241(16) 0.2500 0.32467(13) 0.0143(3) Uani 1 2 d S . .
N1 N 0.20957(16) 0.31097(5) 0.04089(13) 0.0115(2) Uani 1 1 d . . .
N3 N -0.0957(2) 0.2500 0.01848(19) 0.0114(3) Uani 1 2 d S . .
N4 N 0.18907(17) 0.34937(6) 0.29112(14) 0.0138(3) Uani 1 1 d . . .
C1 C 0.14883(19) 0.30367(7) -0.11778(16) 0.0127(3) Uani 1 1 d . . .
H1A H 0.2482 0.3022 -0.1519 0.015 Uiso 1 1 calc R . .
H1B H 0.0803 0.3373 -0.1629 0.015 Uiso 1 1 calc R . .
C2 C 0.0408(3) 0.2500 -0.1708(2) 0.0114(4) Uani 1 2 d S . .
C4 C -0.0057(3) 0.2500 -0.3374(2) 0.0152(4) Uani 1 2 d S . .
H4A H -0.0763 0.2832 -0.3780 0.023 Uiso 0.50 1 calc PR A -1
H4B H -0.0689 0.2153 -0.3773 0.023 Uiso 0.50 1 calc PR A -1
H4C H 0.0984 0.2515 -0.3632 0.023 Uiso 0.50 1 calc PR A -1
C5 C -0.1177(3) 0.2500 -0.1259(2) 0.0121(4) Uani 1 2 d S . .
C6 C -0.2809(3) 0.2500 -0.2275(2) 0.0175(5) Uani 1 2 d S . .
H6 H -0.2958 0.2500 -0.3285 0.021 Uiso 1 2 calc SR . .
C7 C -0.4213(3) 0.2500 -0.1820(3) 0.0207(5) Uani 1 2 d S . .
H7 H -0.5326 0.2500 -0.2513 0.025 Uiso 1 2 calc SR . .
C8 C -0.3983(3) 0.2500 -0.0348(3) 0.0182(5) Uani 1 2 d S . .
H8 H -0.4929 0.2500 -0.0009 0.022 Uiso 1 2 calc SR . .
C9 C -0.2346(3) 0.2500 0.0614(2) 0.0151(4) Uani 1 2 d S . .
H9 H -0.2183 0.2500 0.1627 0.018 Uiso 1 2 calc SR . .
C10 C 0.30284(19) 0.35959(6) 0.09458(16) 0.0128(3) Uani 1 1 d . . .
C11 C 0.2969(2) 0.38127(7) 0.22885(17) 0.0143(3) Uani 1 1 d . . .
C12 C 0.3861(2) 0.42979(7) 0.28908(18) 0.0184(3) Uani 1 1 d . . .
C13 C 0.4949(2) 0.45586(7) 0.22779(19) 0.0211(4) Uani 1 1 d . . .
C14 C 0.5084(2) 0.43382(7) 0.10156(19) 0.0192(3) Uani 1 1 d . . .
C15 C 0.4113(2) 0.38797(7) 0.03409(17) 0.0157(3) Uani 1 1 d . . .
C16 C 0.2452(2) 0.34964(7) 0.45334(17) 0.0205(3) Uani 1 1 d . . .
H16A H 0.3665 0.3405 0.4925 0.031 Uiso 1 1 calc R . .
H16B H 0.1803 0.3213 0.4867 0.031 Uiso 1 1 calc R . .
H16C H 0.2256 0.3873 0.4874 0.031 Uiso 1 1 calc R . .
C17 C 0.0119(2) 0.37210(7) 0.23271(19) 0.0195(3) Uani 1 1 d . . .
H17A H -0.0628 0.3496 0.2709 0.029 Uiso 1 1 calc R . .
H17B H -0.0284 0.3699 0.1262 0.029 Uiso 1 1 calc R . .
H17C H 0.0108 0.4117 0.2628 0.029 Uiso 1 1 calc R . .
C51 C -0.0077(3) 0.55178(9) 0.3467(3) 0.0374(5) Uani 1 1 d . . .
D51 D -0.0922(3) 0.53904(9) 0.3852(3) 0.045 Uiso 1 1 d R . .
C52 C -0.0217(3) 0.53919(8) 0.2064(3) 0.0376(5) Uani 1 1 d . . .
D52 D -0.1167(3) 0.51825(8) 0.1470(3) 0.045 Uiso 1 1 d R . .
C53 C 0.1022(3) 0.55691(9) 0.1512(2) 0.0396(5) Uani 1 1 d . . .
D53 D 0.0936(3) 0.54764(9) 0.0541(2) 0.048 Uiso 1 1 d R . .
C54 C 0.2382(3) 0.58800(9) 0.2365(3) 0.0397(5) Uani 1 1 d . . .
D54 D 0.3236(3) 0.60038(9) 0.1985(3) 0.048 Uiso 1 1 d R . .
C55 C 0.2499(3) 0.60108(9) 0.3775(3) 0.0377(5) Uani 1 1 d . . .
D55 D 0.3428(3) 0.62288(9) 0.4369(3) 0.045 Uiso 1 1 d R . .
C56 C 0.1268(3) 0.58251(10) 0.4319(2) 0.0380(5) Uani 1 1 d . . .
D56 D 0.1355(3) 0.59112(10) 0.5294(2) 0.046 Uiso 1 1 d R . .

loop_
_atom_site_aniso_label
_atom_site_aniso_U_11
_atom_site_aniso_U_22
_atom_site_aniso_U_33
_atom_site_aniso_U_23
_atom_site_aniso_U_13
_atom_site_aniso_U_12
I 0.01083(7) 0.02447(8) 0.01118(7) 0.000 0.00100(5) 0.000
Zr 0.00938(10) 0.01074(10) 0.00786(9) 0.000 0.00326(8) 0.000
F1 0.0381(6) 0.0196(5) 0.0212(5) -0.0102(4) 0.0120(5) -0.0078(5)
F2 0.0347(6) 0.0210(5) 0.0330(6) -0.0090(5) 0.0092(5) -0.0171(5)
F3 0.0244(5) 0.0235(5) 0.0352(6) -0.0003(5) 0.0159(5) -0.0105(4)
F4 0.0261(5) 0.0228(5) 0.0228(5) -0.0043(4) 0.0168(4) -0.0081(4)
F6 0.0157(6) 0.0169(6) 0.0120(6) 0.000 0.0069(5) 0.000
N1 0.0124(6) 0.0121(6) 0.0099(6) -0.0009(5) 0.0037(5) -0.0018(5)
N3 0.0114(8) 0.0118(9) 0.0115(8) 0.000 0.0046(7) 0.000
N4 0.0160(6) 0.0143(6) 0.0121(6) -0.0013(5) 0.0062(5) -0.0015(5)
C1 0.0137(7) 0.0139(7) 0.0111(7) 0.0000(6) 0.0049(6) -0.0019(6)
C2 0.0111(10) 0.0135(10) 0.0098(10) 0.000 0.0037(8) 0.000
C4 0.0148(10) 0.0203(11) 0.0110(10) 0.000 0.0050(9) 0.000
C5 0.0131(10) 0.0113(10) 0.0125(10) 0.000 0.0050(8) 0.000
C6 0.0157(11) 0.0237(12) 0.0116(10) 0.000 0.0024(9) 0.000
C7 0.0111(10) 0.0322(14) 0.0167(11) 0.000 0.0015(9) 0.000
C8 0.0128(10) 0.0235(12) 0.0201(12) 0.000 0.0079(9) 0.000
C9 0.0151(11) 0.0158(11) 0.0151(11) 0.000 0.0060(9) 0.000
C10 0.0134(7) 0.0116(7) 0.0122(7) 0.0016(6) 0.0027(6) 0.0004(6)
C11 0.0148(7) 0.0130(7) 0.0148(7) 0.0005(6) 0.0043(6) -0.0009(6)
C12 0.0234(8) 0.0150(8) 0.0161(8) -0.0037(6) 0.0055(7) -0.0019(6)
C13 0.0228(8) 0.0137(8) 0.0243(9) -0.0033(7) 0.0042(7) -0.0073(7)
C14 0.0166(8) 0.0172(8) 0.0249(9) 0.0026(7) 0.0083(7) -0.0041(6)
C15 0.0169(8) 0.0156(8) 0.0167(8) 0.0001(6) 0.0081(6) -0.0002(6)
C16 0.0293(9) 0.0209(8) 0.0136(8) -0.0047(6) 0.0103(7) -0.0047(7)
C17 0.0184(8) 0.0168(8) 0.0255(9) -0.0001(7) 0.0105(7) 0.0034(6)
C51 0.0339(11) 0.0269(10) 0.0625(15) 0.0112(10) 0.0310(11) 0.0050(9)
C52 0.0308(11) 0.0173(9) 0.0530(14) -0.0031(9) -0.0021(10) -0.0016(8)
C53 0.0728(16) 0.0251(10) 0.0232(10) 0.0002(8) 0.0187(11) 0.0122(11)
C54 0.0418(12) 0.0269(11) 0.0678(16) 0.0097(10) 0.0415(12) 0.0063(9)
C55 0.0229(10) 0.0291(11) 0.0499(13) -0.0090(10) -0.0032(9) 0.0011(8)
C56 0.0539(14) 0.0398(12) 0.0235(10) 0.0004(9) 0.0173(10) 0.0146(11)

loop_
_atom_type_symbol
_atom_type_description
_atom_type_scat_dispersion_real
_atom_type_scat_dispersion_imag
_atom_type_scat_source
C C 0.0033 0.0016 'International Tables Vol C Tables 4.2.6.8 and 6.1.1.4'
D D 0.0000 0.0000 'International Tables Vol C Tables 4.2.6.8 and 6.1.1.4'
F F 0.0171 0.0103 'International Tables Vol C Tables 4.2.6.8 and 6.1.1.4'
I I -0.4742 1.8119 'International Tables Vol C Tables 4.2.6.8 and 6.1.1.4'
N N 0.0061 0.0033 'International Tables Vol C Tables 4.2.6.8 and 6.1.1.4'
Zr Zr -2.9673 0.5597 'International Tables Vol C Tables 4.2.6.8 and 6.1.1.4'
H H 0.0000 0.0000 'International Tables Vol C Tables 4.2.6.8 and 6.1.1.4'

loop_
_exptl_crystal_face_index_h
_exptl_crystal_face_index_k
_exptl_crystal_face_index_l
_exptl_crystal_face_perp_dist
_exptl_oxdiff_crystal_face_indexfrac_h
_exptl_oxdiff_crystal_face_indexfrac_k
_exptl_oxdiff_crystal_face_indexfrac_l
_exptl_oxdiff_crystal_face_x
_exptl_oxdiff_crystal_face_y
_exptl_oxdiff_crystal_face_z
-11 -4 9 0.0457 -11.0023 -4.0618 9.0009 1.0105 0.0527 -0.0461
11 4 -9 0.0457 11.0023 4.0618 -9.0009 -1.0105 -0.0527 0.0461
-4 -17 12 0.0293 -3.9859 -17.0474 11.9840 0.6310 0.0493 -0.7929
11 1 -8 0.0211 11.0049 1.0594 -8.0039 -0.9754 -0.0785 -0.0644
-3 20 -9 0.0600 -3.0207 20.0156 -8.9776 -0.0731 -0.0087 1.0183
4 -20 8 0.0599 4.0211 -20.0093 7.9772 -0.0215 -0.0132 -1.0101
-9 -14 -4 0.0775 -8.9993 -14.0075 -4.0067 0.6083 -0.7391 0.4251
-9 -2 12 0.0334 -9.0008 -2.0671 12.0009 0.9284 0.2878 -0.2814
-1 -16 12 0.0382 -0.9841 -16.0390 11.9831 0.4123 0.1461 -0.9229
-2 32 -1 0.0533 -2.0249 31.9867 -0.9689 -0.0088 0.6730 0.7219
1 24 8 0.0581 0.9873 23.9670 8.0199 0.0160 0.9696 -0.0841
-1 -33 -1 0.1037 -0.9777 -32.9882 -1.0298 0.1815 -0.8622 -0.4771
-4 -14 -9 0.0810 -3.9973 -13.9757 -9.0086 0.1354 -0.8487 0.4661

loop_
_geom_angle_atom_site_label_1
_geom_angle_atom_site_label_2
_geom_angle_atom_site_label_3
_geom_angle
_geom_angle_site_symmetry_1
_geom_angle_site_symmetry_3
F6 Zr N1 133.00(4) . 4_565
F6 Zr N1 133.00(4) . .
N1 Zr N1 84.77(7) 4_565 .
F6 Zr N3 81.29(6) . .
N1 Zr N3 79.81(5) 4_565 .
N1 Zr N3 79.81(5) . .
F6 Zr N4 72.95(3) . 4_565
N1 Zr N4 68.94(4) 4_565 4_565
N1 Zr N4 153.00(4) . 4_565
N3 Zr N4 100.68(3) . 4_565
F6 Zr N4 72.95(3) . .
N1 Zr N4 153.00(4) 4_565 .
N1 Zr N4 68.94(4) . .
N3 Zr N4 100.68(3) . .
N4 Zr N4 136.05(6) 4_565 .
F6 Zr I 110.75(4) . .
N1 Zr I 91.35(3) 4_565 .
N1 Zr I 91.35(3) . .
N3 Zr I 167.96(4) . .
N4 Zr I 83.48(3) 4_565 .
N4 Zr I 83.48(3) . .
C10 N1 C1 116.67(12) . .
C10 N1 Zr 118.89(10) . .
C1 N1 Zr 124.33(9) . .
C9 N3 C5 118.90(18) . .
C9 N3 Zr 120.29(14) . .
C5 N3 Zr 120.82(14) . .
C11 N4 C16 114.82(13) . .
C11 N4 C17 109.05(12) . .
C16 N4 C17 109.01(13) . .
C11 N4 Zr 105.84(9) . .
C16 N4 Zr 111.78(10) . .
C17 N4 Zr 105.93(9) . .
N1 C1 C2 114.16(13) . .
N1 C1 H1A 108.7 . .
C2 C1 H1A 108.7 . .
N1 C1 H1B 108.7 . .
C2 C1 H1B 108.7 . .
H1A C1 H1B 107.6 . .
C5 C2 C4 111.24(17) . .
C5 C2 C1 111.74(11) . 4_565
C4 C2 C1 105.64(11) . 4_565
C5 C2 C1 111.74(11) . .
C4 C2 C1 105.64(11) . .
C1 C2 C1 110.51(17) 4_565 .
C2 C4 H4A 109.5 . .
C2 C4 H4B 109.5 . .
H4A C4 H4B 109.5 . .
C2 C4 H4C 109.5 . .
H4A C4 H4C 109.5 . .
H4B C4 H4C 109.5 . .
N3 C5 C6 120.09(19) . .
N3 C5 C2 117.70(18) . .
C6 C5 C2 122.21(19) . .
C7 C6 C5 120.3(2) . .
C7 C6 H6 119.8 . .
C5 C6 H6 119.8 . .
C6 C7 C8 119.4(2) . .
C6 C7 H7 120.3 . .
C8 C7 H7 120.3 . .
C9 C8 C7 118.2(2) . .
C9 C8 H8 120.9 . .
C7 C8 H8 120.9 . .
N3 C9 C8 123.1(2) . .
N3 C9 H9 118.4 . .
C8 C9 H9 118.4 . .
N1 C10 C15 126.56(14) . .
N1 C10 C11 117.31(13) . .
C15 C10 C11 116.02(14) . .
C12 C11 C10 120.67(14) . .
C12 C11 N4 124.89(14) . .
C10 C11 N4 114.42(13) . .
F1 C12 C13 116.98(14) . .
F1 C12 C11 121.59(15) . .
C13 C12 C11 121.43(15) . .
F2 C13 C14 120.48(15) . .
F2 C13 C12 121.03(15) . .
C14 C13 C12 118.49(15) . .
F3 C14 C13 119.89(15) . .
F3 C14 C15 119.17(15) . .
C13 C14 C15 120.94(15) . .
F4 C15 C14 115.94(14) . .
F4 C15 C10 121.75(14) . .
C14 C15 C10 122.18(15) . .
N4 C16 H16A 109.5 . .
N4 C16 H16B 109.5 . .
H16A C16 H16B 109.5 . .
N4 C16 H16C 109.5 . .
H16A C16 H16C 109.5 . .
H16B C16 H16C 109.5 . .
N4 C17 H17A 109.5 . .
N4 C17 H17B 109.5 . .
H17A C17 H17B 109.5 . .
N4 C17 H17C 109.5 . .
H17A C17 H17C 109.5 . .
H17B C17 H17C 109.5 . .
D51 C51 C56 119.78(13) . .
D51 C51 C52 119.79(13) . .
C56 C51 C52 120.4(2) . .
D52 C52 C51 120.10(13) . .
D52 C52 C53 120.09(13) . .
C51 C52 C53 119.8(2) . .
D53 C53 C54 119.94(13) . .
D53 C53 C52 119.94(13) . .
C54 C53 C52 120.11(19) . .
D54 C54 C53 120.25(13) . .
D54 C54 C55 120.24(13) . .
C53 C54 C55 119.51(19) . .
D55 C55 C56 120.10(13) . .
D55 C55 C54 120.10(13) . .
C56 C55 C54 119.8(2) . .
D56 C56 C51 119.83(13) . .
D56 C56 C55 119.84(13) . .
C51 C56 C55 120.3(2) . .

loop_
_geom_bond_atom_site_label_1
_geom_bond_atom_site_label_2
_geom_bond_distance
_geom_bond_site_symmetry_2
I Zr 2.8951(2) .
Zr F6 1.9738(12) .
Zr N1 2.1320(13) 4_565
Zr N1 2.1320(13) .
Zr N3 2.3321(18) .
Zr N4 2.5262(13) 4_565
Zr N4 2.5262(13) .
F1 C12 1.3469(19) .
F2 C13 1.3438(18) .
F3 C14 1.3479(18) .
F4 C15 1.3542(18) .
N1 C10 1.3867(19) .
N1 C1 1.4679(19) .
N3 C9 1.355(3) .
N3 C5 1.356(3) .
N4 C11 1.449(2) .
N4 C16 1.491(2) .
N4 C17 1.496(2) .
C1 C2 1.5397(19) .
C1 H1A 0.9900 .
C1 H1B 0.9900 .
C2 C5 1.523(3) .
C2 C4 1.538(3) .
C2 C1 1.5397(19) 4_565
C4 H4A 0.9800 .
C4 H4B 0.9800 .
C4 H4C 0.9800 .
C5 C6 1.393(3) .
C6 C7 1.381(3) .
C6 H6 0.9500 .
C7 C8 1.382(3) .
C7 H7 0.9500 .
C8 C9 1.377(3) .
C8 H8 0.9500 .
C9 H9 0.9500 .
C10 C15 1.401(2) .
C10 C11 1.419(2) .
C11 C12 1.385(2) .
C12 C13 1.384(2) .
C13 C14 1.372(2) .
C14 C15 1.380(2) .
C16 H16A 0.9800 .
C16 H16B 0.9800 .
C16 H16C 0.9800 .
C17 H17A 0.9800 .
C17 H17B 0.9800 .
C17 H17C 0.9800 .
C51 D51 0.9500 .
C51 C56 1.362(3) .
C51 C52 1.363(3) .
C52 D52 0.9501 .
C52 C53 1.377(3) .
C53 D53 0.9500 .
C53 C54 1.375(3) .
C54 D54 0.9500 .
C54 C55 1.379(3) .
C55 D55 0.9500 .
C55 C56 1.372(3) .
C56 D56 0.9500 .

loop_
_geom_torsion_atom_site_label_1
_geom_torsion_atom_site_label_2
_geom_torsion_atom_site_label_3
_geom_torsion_atom_site_label_4
_geom_torsion
_geom_torsion_site_symmetry_1
_geom_torsion_site_symmetry_4
F6 Zr N1 C10 70.89(13) . .
N1 Zr N1 C10 -140.76(9) 4_565 .
N3 Zr N1 C10 138.68(11) . .
N4 Zr N1 C10 -127.76(12) 4_565 .
N4 Zr N1 C10 32.96(10) . .
I Zr N1 C10 -49.53(11) . .
F6 Zr N1 C1 -112.98(12) . .
N1 Zr N1 C1 35.37(13) 4_565 .
N3 Zr N1 C1 -45.19(11) . .
N4 Zr N1 C1 48.37(17) 4_565 .
N4 Zr N1 C1 -150.91(12) . .
I Zr N1 C1 126.60(11) . .
F6 Zr N3 C9 0.0 . .
N1 Zr N3 C9 136.77(3) 4_565 .
N1 Zr N3 C9 -136.77(3) . .
N4 Zr N3 C9 70.69(3) 4_565 .
N4 Zr N3 C9 -70.69(3) . .
I Zr N3 C9 180.0 . .
F6 Zr N3 C5 180.0 . .
N1 Zr N3 C5 -43.23(3) 4_565 .
N1 Zr N3 C5 43.23(3) . .
N4 Zr N3 C5 -109.31(3) 4_565 .
N4 Zr N3 C5 109.31(3) . .
I Zr N3 C5 0.0 . .
F6 Zr N4 C11 178.08(10) . .
N1 Zr N4 C11 -16.09(16) 4_565 .
N1 Zr N4 C11 -29.98(9) . .
N3 Zr N4 C11 -104.57(10) . .
N4 Zr N4 C11 137.55(8) 4_565 .
I Zr N4 C11 64.00(9) . .
F6 Zr N4 C16 52.40(10) . .
N1 Zr N4 C16 -141.76(11) 4_565 .
N1 Zr N4 C16 -155.65(11) . .
N3 Zr N4 C16 129.75(11) . .
N4 Zr N4 C16 11.87(16) 4_565 .
I Zr N4 C16 -61.68(10) . .
F6 Zr N4 C17 -66.21(10) . .
N1 Zr N4 C17 99.62(13) 4_565 .
N1 Zr N4 C17 85.73(10) . .
N3 Zr N4 C17 11.14(10) . .
N4 Zr N4 C17 -106.74(11) 4_565 .
I Zr N4 C17 179.71(9) . .
C10 N1 C1 C2 -177.93(13) . .
Zr N1 C1 C2 5.86(18) . .
N1 C1 C2 C5 60.02(18) . .
N1 C1 C2 C4 -178.87(13) . .
N1 C1 C2 C1 -65.1(2) . 4_565
C9 N3 C5 C6 0.0 . .
Zr N3 C5 C6 180.0 . .
C9 N3 C5 C2 180.0 . .
Zr N3 C5 C2 0.0 . .
C4 C2 C5 N3 180.0 . .
C1 C2 C5 N3 62.20(12) 4_565 .
C1 C2 C5 N3 -62.20(12) . .
C4 C2 C5 C6 0.0 . .
C1 C2 C5 C6 -117.80(12) 4_565 .
C1 C2 C5 C6 117.80(12) . .
N3 C5 C6 C7 0.0 . .
C2 C5 C6 C7 180.0 . .
C5 C6 C7 C8 0.0 . .
C6 C7 C8 C9 0.0 . .
C5 N3 C9 C8 0.0 . .
Zr N3 C9 C8 180.0 . .
C7 C8 C9 N3 0.0 . .
C1 N1 C10 C15 -32.2(2) . .
Zr N1 C10 C15 144.22(13) . .
C1 N1 C10 C11 151.88(14) . .
Zr N1 C10 C11 -31.69(17) . .
N1 C10 C11 C12 -179.73(14) . .
C15 C10 C11 C12 3.9(2) . .
N1 C10 C11 N4 -1.1(2) . .
C15 C10 C11 N4 -177.47(13) . .
C16 N4 C11 C12 -32.4(2) . .
C17 N4 C11 C12 90.24(18) . .
Zr N4 C11 C12 -156.20(14) . .
C16 N4 C11 C10 149.05(14) . .
C17 N4 C11 C10 -88.30(16) . .
Zr N4 C11 C10 25.26(15) . .
C10 C11 C12 F1 174.35(14) . .
N4 C11 C12 F1 -4.1(3) . .
C10 C11 C12 C13 -5.7(3) . .
N4 C11 C12 C13 175.88(16) . .
F1 C12 C13 F2 2.4(2) . .
C11 C12 C13 F2 -177.56(15) . .
F1 C12 C13 C14 -177.57(15) . .
C11 C12 C13 C14 2.5(3) . .
F2 C13 C14 F3 2.7(3) . .
C12 C13 C14 F3 -177.33(15) . .
F2 C13 C14 C15 -177.67(15) . .
C12 C13 C14 C15 2.3(3) . .
F3 C14 C15 F4 -0.3(2) . .
C13 C14 C15 F4 -179.98(15) . .
F3 C14 C15 C10 175.68(15) . .
C13 C14 C15 C10 -4.0(3) . .
N1 C10 C15 F4 0.6(2) . .
C11 C10 C15 F4 176.56(14) . .
N1 C10 C15 C14 -175.16(15) . .
C11 C10 C15 C14 0.8(2) . .
D51 C51 C52 D52 0.98(14) . .
C56 C51 C52 D52 -179.02(15) . .
D51 C51 C52 C53 -179.02(14) . .
C56 C51 C52 C53 1.0(3) . .
D52 C52 C53 D53 -1.04(14) . .
C51 C52 C53 D53 178.95(14) . .
D52 C52 C53 C54 178.96(14) . .
C51 C52 C53 C54 -1.1(3) . .
D53 C53 C54 D54 0.22(15) . .
C52 C53 C54 D54 -179.77(14) . .
D53 C53 C54 C55 -179.78(14) . .
C52 C53 C54 C55 0.2(3) . .
D54 C54 C55 D55 0.66(14) . .
C53 C54 C55 D55 -179.34(14) . .
D54 C54 C55 C56 -179.33(14) . .
C53 C54 C55 C56 0.7(3) . .
D51 C51 C56 D56 -0.08(14) . .
C52 C51 C56 D56 179.92(14) . .
D51 C51 C56 C55 179.91(15) . .
C52 C51 C56 C55 -0.1(3) . .
D55 C55 C56 D56 -0.75(14) . .
C54 C55 C56 D56 179.25(14) . .
D55 C55 C56 C51 179.26(15) . .
C54 C55 C56 C51 -0.7(3) . .
